data_4105656
loop_
_publ_author_name
'Xuebin Liao'
'Levi M. Stanley'
'John F. Hartwig'

_publ_contact_author
; 
Scott R. Wilson 
University of Illinois 
School of Chemical Sciences, Box 59-1 
505 South Mathews Avenue 
Urbana, Illinois  61801 
USA 
;
_publ_contact_author_email srwilson@uiuc.edu
_publ_contact_author_fax '1  217 244 8068'
_publ_contact_author_phone '1  217 244 1708'
_publ_section_title
;
 Enantioselective Total Syntheses of (-)-Taiwaniaquinone H and
 (-)-Taiwaniaquinol B by Iridium-Catalyzed Borylation and
 Palladium-Catalyzed Asymmetric \a-Arylation
;
_journal_name_full 'Journal of the American Chemical Society'
_journal_page_first 2088
_journal_page_last 2091
_journal_paper_doi 10.1021/ja110215b
_journal_volume 133
_journal_year 2011
_chemical_absolute_configuration ad
_chemical_formula_moiety 'C18 H24 I2 O3'
_chemical_formula_sum 'C18 H24 I2 O3'
_chemical_formula_weight 542.17
_chemical_name_systematic
; 
? 
;
_space_group_IT_number 4
_symmetry_cell_setting monoclinic
_symmetry_space_group_name_Hall 'P 2yb'
_symmetry_space_group_name_H-M 'P 1 21 1'
_atom_sites_solution_hydrogens geom
_atom_sites_solution_primary direct
_atom_sites_solution_secondary difmap
_audit_creation_method SHELXL-97
_audit_update_record
; 
2008-03-27   text and data added, srw 
;
_cell_angle_alpha 90.00
_cell_angle_beta 92.511(4)
_cell_angle_gamma 90.00
_cell_formula_units_Z 2
_cell_length_a 8.903(2)
_cell_length_b 10.455(3)
_cell_length_c 10.571(3)
_cell_measurement_reflns_used 998
_cell_measurement_temperature 198(2)
_cell_measurement_theta_max 25.31
_cell_measurement_theta_min 2.74
_cell_volume 983.0(5)
_computing_cell_refinement 'SAINT V7.23A (Bruker, 2005)'
_computing_data_collection 'SMART V5.625 (Bruker, 2001)'
_computing_data_reduction
; 
SAINT V7.23A, XPREP V2005/2, SADABS V2007/4, TWINABS V2007/5 
(Bruker, 2005 & 2007) 
;
_computing_molecular_graphics 'SHELXTL V6.12 (Bruker, 2005)'
_computing_publication_material 'XCIF V6.12 (Bruker, 2005)'
_computing_structure_refinement 'SHELXTL V6.12 (Bruker, 2005)'
_computing_structure_solution 'SHELXTL V6.12 (Bruker, 2005)'
_diffrn_ambient_temperature 198(2)
_diffrn_measured_fraction_theta_full 1.000
_diffrn_measured_fraction_theta_max 1.000
_diffrn_measurement_device 'Siemens Platform/CCD'
_diffrn_measurement_method 'profile data from \w scans'
_diffrn_radiation_monochromator graphite
_diffrn_radiation_source 'normal-focus sealed tube'
_diffrn_radiation_type MoK\a
_diffrn_radiation_wavelength 0.71073
_diffrn_radiation_wavelength_id g70zas
_diffrn_reflns_av_R_equivalents 0.0273
_diffrn_reflns_av_sigmaI/netI 0.0317
_diffrn_reflns_limit_h_max 10
_diffrn_reflns_limit_h_min -10
_diffrn_reflns_limit_k_max 12
_diffrn_reflns_limit_k_min -12
_diffrn_reflns_limit_l_max 12
_diffrn_reflns_limit_l_min -12
_diffrn_reflns_number 11136
_diffrn_reflns_theta_full 25.63
_diffrn_reflns_theta_max 25.63
_diffrn_reflns_theta_min 1.93
_exptl_absorpt_coefficient_mu 3.211
_exptl_absorpt_correction_T_max 0.8416
_exptl_absorpt_correction_T_min 0.5152
_exptl_absorpt_correction_type integration
_exptl_absorpt_process_details 'SHELXTL/XPREP V2005/2 (Bruker, 2005)'
_exptl_crystal_colour colorless
_exptl_crystal_density_diffrn 1.832
_exptl_crystal_description columnar
_exptl_crystal_F_000 524
_exptl_crystal_id g70zas
_exptl_crystal_preparation
; 
The data crystal was mounted using oil (Parantone-N, Exxon) to a 
0.3 mm cryo-loop (Hampton Research) with the (-1 1 0) scattering 
planes roughly normal to the spindle axis. 
;
_exptl_crystal_size_max 0.36
_exptl_crystal_size_mid 0.06
_exptl_crystal_size_min 0.03
_refine_diff_density_max 0.342
_refine_diff_density_min -0.584
_refine_diff_density_rms 0.071
_refine_ls_abs_structure_details 'Flack (1983),  1742 Friedels'
_refine_ls_abs_structure_Flack -0.03(2)
_refine_ls_extinction_method none
_refine_ls_goodness_of_fit_ref 1.033
_refine_ls_hydrogen_treatment noref
_refine_ls_matrix_type full
_refine_ls_number_parameters 213
_refine_ls_number_reflns 3710
_refine_ls_number_restraints 1
_refine_ls_restrained_S_all 1.033
_refine_ls_R_factor_all 0.0309
_refine_ls_R_factor_gt 0.0252
_refine_ls_shift/su_max 0.001
_refine_ls_shift/su_mean 0.000
_refine_ls_structure_factor_coef Fsqd
_refine_ls_weighting_details 'calc w=1/[\s^2^(Fo^2^)+(0.0366P)^2^+0.0000P] where P=(Fo^2^+2Fc^2^)/3'
_refine_ls_weighting_scheme calc
_refine_ls_wR_factor_gt 0.0583
_refine_ls_wR_factor_ref 0.0600
_reflns_number_gt 3389
_reflns_number_total 3710
_reflns_threshold_expression >2sigma(I)
_cod_data_source_file ja110215b_si_002.cif
_cod_data_source_block g70zas
_cod_original_sg_symbol_Hall 'P 2yb '
_cod_original_sg_symbol_H-M 'P 21 '
_cod_database_code 4105656

loop_
_symmetry_equiv_pos_as_xyz
'x, y, z'
'-x, y+1/2, -z'

loop_
_atom_site_label
_atom_site_type_symbol
_atom_site_fract_x
_atom_site_fract_y
_atom_site_fract_z
_atom_site_U_iso_or_equiv
_atom_site_adp_type
_atom_site_occupancy
_atom_site_symmetry_multiplicity
_atom_site_calc_flag
_atom_site_refinement_flags
C1 C 0.3909(5) 0.6182(4) 0.5260(4) 0.0243(9) Uani 1 1 d .
C2 C 0.3460(5) 0.5991(4) 0.3976(4) 0.0233(9) Uani 1 1 d .
C3 C 0.2125(5) 0.5383(4) 0.3606(4) 0.0246(9) Uani 1 1 d .
C4 C 0.1267(4) 0.4899(5) 0.4581(4) 0.0272(9) Uani 1 1 d .
C5 C 0.1717(5) 0.5072(4) 0.5850(4) 0.0257(9) Uani 1 1 d .
H5 H 0.1106 0.4732 0.6484 0.031 Uiso 1 1 calc R
C6 C 0.3032(5) 0.5725(4) 0.6227(4) 0.0222(9) Uani 1 1 d .
C7 C 0.3285(5) 0.6051(4) 0.7654(4) 0.0245(9) Uani 1 1 d .
C8 C 0.4929(5) 0.6037(4) 0.8188(4) 0.0262(9) Uani 1 1 d .
C9 C 0.5721(4) 0.4762(5) 0.8032(4) 0.0280(9) Uani 1 1 d .
H9A H 0.5634 0.4497 0.7122 0.034 Uiso 1 1 calc R
C10 C 0.4918(6) 0.3772(5) 0.8843(4) 0.0329(11) Uani 1 1 d .
H10A H 0.5376 0.2919 0.8731 0.039 Uiso 1 1 calc R
H10B H 0.5043 0.4009 0.9748 0.039 Uiso 1 1 calc R
C11 C 0.3261(5) 0.3717(4) 0.8459(4) 0.0350(11) Uani 1 1 d .
H11A H 0.2744 0.3124 0.9026 0.042 Uiso 1 1 calc R
H11B H 0.3133 0.3387 0.7583 0.042 Uiso 1 1 calc R
C12 C 0.2559(5) 0.5040(4) 0.8535(4) 0.0292(9) Uani 1 1 d .
H12A H 0.2657 0.5346 0.9421 0.035 Uiso 1 1 calc R
H12B H 0.1472 0.4975 0.8301 0.035 Uiso 1 1 calc R
C13 C 0.5407(6) 0.5560(5) 0.2587(5) 0.0373(11) Uani 1 1 d .
H13A H 0.5989 0.5953 0.1923 0.056 Uiso 1 1 calc R
H13B H 0.4853 0.4821 0.2237 0.056 Uiso 1 1 calc R
H13C H 0.6090 0.5280 0.3284 0.056 Uiso 1 1 calc R
C14 C 0.1578(5) 0.5324(4) 0.2209(4) 0.0299(10) Uani 1 1 d .
H14A H 0.2358 0.5767 0.1716 0.036 Uiso 1 1 calc R
C15 C 0.1480(6) 0.3941(5) 0.1707(4) 0.0369(11) Uani 1 1 d .
H15A H 0.1109 0.3949 0.0820 0.055 Uiso 1 1 calc R
H15B H 0.0789 0.3447 0.2213 0.055 Uiso 1 1 calc R
H15C H 0.2480 0.3548 0.1768 0.055 Uiso 1 1 calc R
C16 C 0.0123(6) 0.6058(5) 0.1966(5) 0.0447(13) Uani 1 1 d .
H16A H 0.0263 0.6948 0.2239 0.067 Uiso 1 1 calc R
H16B H -0.0675 0.5664 0.2442 0.067 Uiso 1 1 calc R
H16C H -0.0158 0.6037 0.1059 0.067 Uiso 1 1 calc R
C17 C -0.0940(8) 0.3771(7) 0.5154(6) 0.070(2) Uani 1 1 d .
H17A H -0.1821 0.3350 0.4752 0.105 Uiso 1 1 calc R
H17B H -0.1270 0.4463 0.5702 0.105 Uiso 1 1 calc R
H17C H -0.0357 0.3147 0.5662 0.105 Uiso 1 1 calc R
C18 C 0.2572(5) 0.7360(6) 0.7890(4) 0.0353(9) Uani 1 1 d .
H18A H 0.3092 0.8017 0.7413 0.053 Uiso 1 1 calc R
H18B H 0.2662 0.7561 0.8796 0.053 Uiso 1 1 calc R
H18C H 0.1508 0.7340 0.7612 0.053 Uiso 1 1 calc R
I1 I 0.58624(3) 0.72961(2) 0.55783(2) 0.03421(9) Uani 1 1 d .
I2 I 0.80530(3) 0.48997(4) 0.86187(3) 0.04748(11) Uani 1 1 d .
O1 O 0.4359(3) 0.6482(3) 0.3051(3) 0.0265(6) Uani 1 1 d .
O2 O -0.0036(4) 0.4281(3) 0.4211(3) 0.0379(8) Uani 1 1 d .
O3 O 0.5428(4) 0.6881(3) 0.8863(3) 0.0342(8) Uani 1 1 d .

loop_
_atom_site_aniso_label
_atom_site_aniso_U_11
_atom_site_aniso_U_22
_atom_site_aniso_U_33
_atom_site_aniso_U_23
_atom_site_aniso_U_13
_atom_site_aniso_U_12
C1 0.025(2) 0.022(2) 0.025(2) 0.0000(17) -0.0016(17) 0.0020(17)
C2 0.027(2) 0.0203(19) 0.022(2) 0.0042(16) 0.0037(17) 0.0011(17)
C3 0.026(2) 0.027(2) 0.020(2) -0.0007(16) -0.0003(17) 0.0008(17)
C4 0.023(2) 0.034(2) 0.024(2) -0.002(2) 0.0027(16) -0.006(2)
C5 0.028(2) 0.030(2) 0.019(2) 0.0010(18) 0.0012(16) -0.0034(18)
C6 0.024(2) 0.023(2) 0.019(2) -0.0023(16) -0.0008(17) 0.0028(17)
C7 0.024(2) 0.026(2) 0.024(2) -0.0031(18) 0.0020(18) 0.0027(18)
C8 0.026(2) 0.031(2) 0.022(2) 0.0019(18) 0.0039(18) -0.0043(18)
C9 0.027(2) 0.036(2) 0.020(2) -0.005(2) -0.0005(16) -0.004(2)
C10 0.040(3) 0.030(2) 0.028(3) 0.000(2) 0.002(2) 0.001(2)
C11 0.047(3) 0.031(2) 0.027(3) 0.004(2) 0.003(2) -0.009(2)
C12 0.030(2) 0.038(3) 0.020(2) -0.0016(19) 0.0036(17) -0.003(2)
C13 0.038(3) 0.039(3) 0.036(3) -0.001(2) 0.013(2) 0.001(2)
C14 0.038(3) 0.036(3) 0.015(2) -0.0042(18) -0.0021(18) -0.004(2)
C15 0.045(3) 0.046(3) 0.020(2) -0.004(2) 0.005(2) 0.000(2)
C16 0.054(3) 0.048(3) 0.031(3) 0.004(2) -0.009(2) 0.002(2)
C17 0.066(4) 0.104(6) 0.040(3) -0.006(3) 0.009(3) -0.061(4)
C18 0.041(2) 0.035(2) 0.029(2) -0.005(3) -0.0022(18) 0.006(3)
I1 0.03378(15) 0.03909(15) 0.02967(15) -0.00184(15) 0.00054(11) -0.01409(15)
I2 0.02717(16) 0.0729(3) 0.04167(19) -0.00396(18) -0.00601(13) 0.00658(17)
O1 0.0320(16) 0.0263(15) 0.0214(15) 0.0022(12) 0.0050(12) -0.0033(13)
O2 0.0327(18) 0.057(2) 0.0244(16) -0.0039(14) 0.0033(14) -0.0197(15)
O3 0.0341(18) 0.0397(19) 0.0286(17) -0.0115(13) -0.0016(14) -0.0040(13)

loop_
_atom_type_symbol
_atom_type_description
_atom_type_scat_dispersion_real
_atom_type_scat_dispersion_imag
_atom_type_scat_source
C C 0.0033 0.0016 'International Tables Vol C Tables 4.2.6.8 and 6.1.1.4'
H H 0.0000 0.0000 'International Tables Vol C Tables 4.2.6.8 and 6.1.1.4'
O O 0.0106 0.0060 'International Tables Vol C Tables 4.2.6.8 and 6.1.1.4'
I I -0.4742 1.8119 'International Tables Vol C Tables 4.2.6.8 and 6.1.1.4'

loop_
_exptl_crystal_face_index_h
_exptl_crystal_face_index_k
_exptl_crystal_face_index_l
_exptl_crystal_face_perp_dist
-1.00 0.00 0.00 0.0300
1.00 0.00 0.00 0.0300
-1.00 -1.00 0.00 0.1100
1.00 -1.00 0.00 0.1200
0.00 1.00 0.00 0.1600
0.00 0.00 -1.00 0.0300
0.00 0.00 1.00 0.0300

loop_
_geom_angle_atom_site_label_1
_geom_angle_atom_site_label_2
_geom_angle_atom_site_label_3
_geom_angle
C6 C1 C2 120.7(4)
C6 C1 I1 123.8(3)
C2 C1 I1 115.4(3)
O1 C2 C3 118.8(4)
O1 C2 C1 118.5(4)
C3 C2 C1 122.6(4)
C2 C3 C4 116.3(4)
C2 C3 C14 121.4(4)
C4 C3 C14 122.2(4)
O2 C4 C5 122.7(4)
O2 C4 C3 116.2(3)
C5 C4 C3 121.1(4)
C4 C5 C6 122.6(4)
C4 C5 H5 118.7
C6 C5 H5 118.7
C1 C6 C5 116.5(4)
C1 C6 C7 125.0(4)
C5 C6 C7 117.9(4)
C18 C7 C8 110.0(4)
C18 C7 C6 108.1(3)
C8 C7 C6 116.6(3)
C18 C7 C12 108.7(3)
C8 C7 C12 100.7(3)
C6 C7 C12 112.5(3)
O3 C8 C9 123.0(4)
O3 C8 C7 121.8(4)
C9 C8 C7 113.9(3)
C8 C9 C10 107.4(3)
C8 C9 I2 110.9(3)
C10 C9 I2 110.5(3)
C8 C9 H9A 109.3
C10 C9 H9A 109.3
I2 C9 H9A 109.3
C11 C10 C9 110.3(4)
C11 C10 H10A 109.6
C9 C10 H10A 109.6
C11 C10 H10B 109.6
C9 C10 H10B 109.6
H10A C10 H10B 108.1
C10 C11 C12 110.4(4)
C10 C11 H11A 109.6
C12 C11 H11A 109.6
C10 C11 H11B 109.6
C12 C11 H11B 109.6
H11A C11 H11B 108.1
C11 C12 C7 113.6(3)
C11 C12 H12A 108.8
C7 C12 H12A 108.8
C11 C12 H12B 108.8
C7 C12 H12B 108.8
H12A C12 H12B 107.7
O1 C13 H13A 109.5
O1 C13 H13B 109.5
H13A C13 H13B 109.5
O1 C13 H13C 109.5
H13A C13 H13C 109.5
H13B C13 H13C 109.5
C16 C14 C3 112.0(4)
C16 C14 C15 112.4(4)
C3 C14 C15 112.3(4)
C16 C14 H14A 106.5
C3 C14 H14A 106.5
C15 C14 H14A 106.5
C14 C15 H15A 109.5
C14 C15 H15B 109.5
H15A C15 H15B 109.5
C14 C15 H15C 109.5
H15A C15 H15C 109.5
H15B C15 H15C 109.5
C14 C16 H16A 109.5
C14 C16 H16B 109.5
H16A C16 H16B 109.5
C14 C16 H16C 109.5
H16A C16 H16C 109.5
H16B C16 H16C 109.5
O2 C17 H17A 109.5
O2 C17 H17B 109.5
H17A C17 H17B 109.5
O2 C17 H17C 109.5
H17A C17 H17C 109.5
H17B C17 H17C 109.5
C7 C18 H18A 109.5
C7 C18 H18B 109.5
H18A C18 H18B 109.5
C7 C18 H18C 109.5
H18A C18 H18C 109.5
H18B C18 H18C 109.5
C2 O1 C13 113.1(3)
C4 O2 C17 118.5(4)

loop_
_geom_bond_atom_site_label_1
_geom_bond_atom_site_label_2
_geom_bond_distance
C1 C6 1.397(6)
C1 C2 1.412(6)
C1 I1 2.108(4)
C2 O1 1.390(5)
C2 C3 1.390(6)
C3 C4 1.404(6)
C3 C14 1.535(5)
C4 O2 1.369(5)
C4 C5 1.395(6)
C5 C6 1.398(6)
C5 H5 0.9500
C6 C7 1.553(6)
C7 C18 1.534(7)
C7 C8 1.545(6)
C7 C12 1.567(6)
C8 O3 1.207(5)
C8 C9 1.521(6)
C9 C10 1.539(7)
C9 I2 2.145(4)
C9 H9A 1.0000
C10 C11 1.514(7)
C10 H10A 0.9900
C10 H10B 0.9900
C11 C12 1.522(7)
C11 H11A 0.9900
C11 H11B 0.9900
C12 H12A 0.9900
C12 H12B 0.9900
C13 O1 1.442(5)
C13 H13A 0.9800
C13 H13B 0.9800
C13 H13C 0.9800
C14 C16 1.518(7)
C14 C15 1.541(6)
C14 H14A 1.0000
C15 H15A 0.9800
C15 H15B 0.9800
C15 H15C 0.9800
C16 H16A 0.9800
C16 H16B 0.9800
C16 H16C 0.9800
C17 O2 1.413(6)
C17 H17A 0.9800
C17 H17B 0.9800
C17 H17C 0.9800
C18 H18A 0.9800
C18 H18B 0.9800
C18 H18C 0.9800

loop_
_geom_torsion_atom_site_label_1
_geom_torsion_atom_site_label_2
_geom_torsion_atom_site_label_3
_geom_torsion_atom_site_label_4
_geom_torsion
C6 C1 C2 O1 178.9(4)
I1 C1 C2 O1 3.2(5)
C6 C1 C2 C3 1.9(6)
I1 C1 C2 C3 -173.8(3)
O1 C2 C3 C4 179.7(4)
C1 C2 C3 C4 -3.3(6)
O1 C2 C3 C14 -4.1(6)
C1 C2 C3 C14 172.9(4)
C2 C3 C4 O2 -178.9(4)
C14 C3 C4 O2 4.9(6)
C2 C3 C4 C5 2.4(7)
C14 C3 C4 C5 -173.7(4)
O2 C4 C5 C6 -178.7(4)
C3 C4 C5 C6 -0.1(7)
C2 C1 C6 C5 0.5(6)
I1 C1 C6 C5 175.9(3)
C2 C1 C6 C7 -170.4(4)
I1 C1 C6 C7 5.0(6)
C4 C5 C6 C1 -1.4(6)
C4 C5 C6 C7 170.2(4)
C1 C6 C7 C18 81.5(5)
C5 C6 C7 C18 -89.3(5)
C1 C6 C7 C8 -42.9(6)
C5 C6 C7 C8 146.3(4)
C1 C6 C7 C12 -158.5(4)
C5 C6 C7 C12 30.7(5)
C18 C7 C8 O3 11.0(6)
C6 C7 C8 O3 134.4(4)
C12 C7 C8 O3 -103.5(4)
C18 C7 C8 C9 178.4(4)
C6 C7 C8 C9 -58.2(5)
C12 C7 C8 C9 63.8(4)
O3 C8 C9 C10 102.0(5)
C7 C8 C9 C10 -65.2(5)
O3 C8 C9 I2 -18.9(5)
C7 C8 C9 I2 173.9(3)
C8 C9 C10 C11 56.6(5)
I2 C9 C10 C11 177.7(3)
C9 C10 C11 C12 -55.2(5)
C10 C11 C12 C7 60.0(5)
C18 C7 C12 C11 -175.6(4)
C8 C7 C12 C11 -60.1(4)
C6 C7 C12 C11 64.7(5)
C2 C3 C14 C16 -115.0(5)
C4 C3 C14 C16 61.0(6)
C2 C3 C14 C15 117.4(5)
C4 C3 C14 C15 -66.6(6)
C3 C2 O1 C13 -87.6(5)
C1 C2 O1 C13 95.3(4)
C5 C4 O2 C17 -1.6(8)
C3 C4 O2 C17 179.8(5)
